data_7151653
loop_
_publ_author_name
'Chen, Guofei'
'Fu, Chunling'
'Ma, Shengming'

_publ_section_title
;
 A novel synthesis of oxazolidine-2,4-diones via an efficient fixation
 of CO2 with 3-aryl-2-alkynamides.
;
_journal_issue 1
_journal_name_full 'Organic &amp; biomolecular chemistry'
_journal_page_first 105
_journal_page_last 110
_journal_paper_doi 10.1039/C0OB00550A
_journal_volume 9
_journal_year 2011
_chemical_formula_sum 'C53 H45 N2 O11 Tb Zn'
_chemical_formula_weight 1110.20
_chemical_name_systematic
;
?
;
_space_group_IT_number 2
_symmetry_cell_setting triclinic
_symmetry_space_group_name_Hall '-P 1'
_symmetry_space_group_name_H-M 'P -1'
_atom_sites_solution_hydrogens geom
_atom_sites_solution_primary direct
_atom_sites_solution_secondary difmap
_audit_creation_method SHELXL-97
_cell_angle_alpha 75.58(3)
_cell_angle_beta 82.38(3)
_cell_angle_gamma 83.32(3)
_cell_formula_units_Z 2
_cell_length_a 13.028(3)
_cell_length_b 13.163(3)
_cell_length_c 15.397(3)
_cell_measurement_temperature 293(2)
_cell_volume 2525.1(10)
_computing_cell_refinement 'SAINT (Bruker, 2005)'
_computing_data_collection 'APEX2 (Bruker, 2005)'
_computing_data_reduction SAINT
_computing_molecular_graphics 'SHELXTL (Sheldrick, 1997a)'
_computing_publication_material SHELXTL
_computing_structure_refinement 'SHELXL-97 (Sheldrick, 1997)'
_computing_structure_solution 'SHELXS-97 (Sheldrick, 1990)'
_diffrn_ambient_temperature 293(2)
_diffrn_measured_fraction_theta_full 0.926
_diffrn_measured_fraction_theta_max 0.926
_diffrn_measurement_device_type 'Smart Apex II CCD'
_diffrn_measurement_method CCD
_diffrn_radiation_monochromator graphite
_diffrn_radiation_source 'fine-focus sealed tube'
_diffrn_radiation_type MoK\a
_diffrn_radiation_wavelength 0.71073
_diffrn_reflns_av_R_equivalents 0.0000
_diffrn_reflns_av_sigmaI/netI 0.0596
_diffrn_reflns_limit_h_max 16
_diffrn_reflns_limit_h_min 0
_diffrn_reflns_limit_k_max 16
_diffrn_reflns_limit_k_min -15
_diffrn_reflns_limit_l_max 18
_diffrn_reflns_limit_l_min -18
_diffrn_reflns_number 9192
_diffrn_reflns_theta_full 26.00
_diffrn_reflns_theta_max 26.00
_diffrn_reflns_theta_min 2.21
_diffrn_standards_decay_% 0
_exptl_absorpt_coefficient_mu 1.924
_exptl_absorpt_correction_T_max 0.8309
_exptl_absorpt_correction_T_min 0.8309
_exptl_absorpt_correction_type multi-scan
_exptl_absorpt_process_details sadabs
_exptl_crystal_colour 'light yellow'
_exptl_crystal_density_diffrn 1.460
_exptl_crystal_density_method 'not measured'
_exptl_crystal_description block
_exptl_crystal_F_000 1120
_exptl_crystal_size_max 0.10
_exptl_crystal_size_mid 0.10
_exptl_crystal_size_min 0.10
_refine_diff_density_max 1.554
_refine_diff_density_min -0.752
_refine_diff_density_rms 0.107
_refine_ls_extinction_method none
_refine_ls_goodness_of_fit_ref 0.986
_refine_ls_hydrogen_treatment mixed
_refine_ls_matrix_type full
_refine_ls_number_parameters 667
_refine_ls_number_reflns 9192
_refine_ls_number_restraints 0
_refine_ls_restrained_S_all 0.986
_refine_ls_R_factor_all 0.0586
_refine_ls_R_factor_gt 0.0406
_refine_ls_shift/su_max 0.127
_refine_ls_shift/su_mean 0.005
_refine_ls_structure_factor_coef Fsqd
_refine_ls_weighting_details 'calc w=1/[\s^2^(Fo^2^)+(0.0588P)^2^+0.0000P] where P=(Fo^2^+2Fc^2^)/3'
_refine_ls_weighting_scheme calc
_refine_ls_wR_factor_gt 0.0955
_refine_ls_wR_factor_ref 0.0992
_reflns_number_gt 7112
_reflns_number_total 9192
_reflns_threshold_expression >2sigma(I)
_cod_data_source_file C0OB00550A.TXT
_cod_data_source_block w05174
_cod_depositor_comments
;
The following automatic conversions were performed:
'_symmetry_cell_setting' value 'Triclinic' changed to 'triclinic'
according to '/home/saulius/struct/CIF-dictionaries/cif_core.dic'
dictionary named 'cif_core.dic' version 2.4.1 from 2010-06-29.

Automatic conversion script
Id: cif_fix_enum 1555 2011-01-17 13:19:09Z saulius 
;
_cod_original_cell_volume 2525.1(9)
_cod_original_sg_symbol_H-M P-1
_cod_database_code 7151653

loop_
_symmetry_equiv_pos_as_xyz
'x, y, z'
'-x, -y, -z'

loop_
_atom_site_label
_atom_site_type_symbol
_atom_site_fract_x
_atom_site_fract_y
_atom_site_fract_z
_atom_site_U_iso_or_equiv
_atom_site_adp_type
_atom_site_occupancy
_atom_site_symmetry_multiplicity
_atom_site_calc_flag
_atom_site_refinement_flags
_atom_site_disorder_assembly
_atom_site_disorder_group
Tb1 Tb 0.482638(19) 0.030308(18) 0.371372(14) 0.03073(8) Uani 1 1 d . . .
Zn1 Zn 0.47339(5) 0.16222(4) 0.11523(4) 0.03854(15) Uani 1 1 d . . .
N1 N 0.5552(3) 0.3065(3) 0.0703(3) 0.0442(10) Uani 1 1 d . . .
N2 N 0.4628(3) 0.2075(3) -0.0276(3) 0.0409(10) Uani 1 1 d . . .
O1 O 0.3712(3) 0.1750(3) 0.3154(2) 0.0566(10) Uani 1 1 d . . .
O2 O 0.3510(3) 0.2439(3) 0.1703(2) 0.0483(9) Uani 1 1 d . . .
O3 O 0.4018(3) -0.0304(3) 0.2712(2) 0.0494(9) Uani 1 1 d . . .
O4 O 0.3969(3) 0.0365(3) 0.1258(2) 0.0503(9) Uani 1 1 d . . .
O5 O 0.5768(3) 0.1131(3) 0.2299(2) 0.0412(8) Uani 1 1 d . . .
O6 O 0.6297(3) 0.0761(3) 0.1002(2) 0.0558(10) Uani 1 1 d . . .
O7 O 0.6117(3) -0.0488(3) 0.4909(2) 0.0396(8) Uani 1 1 d . . .
O8 O 0.6415(3) -0.0811(3) 0.3574(2) 0.0432(8) Uani 1 1 d . . .
O9 O 0.4324(3) -0.1402(3) 0.4480(2) 0.0466(9) Uani 1 1 d . . .
O10 O 0.5612(3) 0.1655(3) 0.4039(2) 0.0491(9) Uani 1 1 d . . .
O11 O -0.0846(10) 0.6615(12) 0.0199(8) 0.114(5) Uani 0.50 1 d P . .
O12 O -0.1561(11) 0.5518(11) 0.1349(12) 0.138(5) Uani 0.50 1 d P . .
H12B H -0.1859 0.6061 0.1463 0.207 Uiso 0.50 1 calc PR . .
C1 C 0.3236(4) 0.2346(4) 0.2542(3) 0.0392(12) Uani 1 1 d . . .
C2 C 0.2307(4) 0.2997(4) 0.2822(3) 0.0411(12) Uani 1 1 d . . .
C3 C 0.1466(5) 0.3270(5) 0.2317(4) 0.0564(15) Uani 1 1 d . . .
H3A H 0.156(3) 0.307(4) 0.173(3) 0.033(13) Uiso 1 1 d . . .
C4 C 0.0574(6) 0.3818(6) 0.2647(6) 0.073(2) Uani 1 1 d . . .
H4A H 0.004(5) 0.391(4) 0.226(4) 0.056(17) Uiso 1 1 d . . .
C5 C 0.0535(6) 0.4158(6) 0.3420(5) 0.077(2) Uani 1 1 d . . .
C6 C 0.1378(6) 0.3913(6) 0.3890(5) 0.078(2) Uani 1 1 d . . .
H6A H 0.1367 0.4149 0.4413 0.094 Uiso 1 1 calc R . .
C7 C 0.2250(5) 0.3325(5) 0.3614(4) 0.0651(17) Uani 1 1 d . . .
H7A H 0.2803 0.3147 0.3964 0.078 Uiso 1 1 calc R . .
C8 C -0.0431(7) 0.4790(8) 0.3744(6) 0.120(3) Uani 1 1 d . . .
H8A H -0.0938 0.4896 0.3323 0.180 Uiso 1 1 calc R . .
H8B H -0.0248 0.5461 0.3786 0.180 Uiso 1 1 calc R . .
H8C H -0.0716 0.4413 0.4326 0.180 Uiso 1 1 calc R . .
C9 C 0.3743(4) -0.0301(4) 0.1974(3) 0.0376(11) Uani 1 1 d . . .
C10 C 0.3102(4) -0.1135(4) 0.1907(3) 0.0358(11) Uani 1 1 d . . .
C11 C 0.2781(4) -0.1896(4) 0.2679(4) 0.0482(13) Uani 1 1 d . . .
H11A H 0.2966 -0.1878 0.3237 0.058 Uiso 1 1 calc R . .
C12 C 0.2193(5) -0.2668(5) 0.2611(4) 0.0573(16) Uani 1 1 d . . .
H12A H 0.190(4) -0.318(4) 0.311(4) 0.056(16) Uiso 1 1 d . . .
C13 C 0.1893(5) -0.2720(5) 0.1802(4) 0.0631(17) Uani 1 1 d . . .
C14 C 0.2229(5) -0.1983(5) 0.1042(4) 0.0575(15) Uani 1 1 d . . .
H14A H 0.2054 -0.2013 0.0483 0.069 Uiso 1 1 calc R . .
C15 C 0.2822(4) -0.1200(4) 0.1095(3) 0.0452(13) Uani 1 1 d . . .
H15A H 0.3035 -0.0710 0.0573 0.054 Uiso 1 1 calc R . .
C16 C 0.1268(6) -0.3583(6) 0.1741(6) 0.097(3) Uani 1 1 d . . .
H16A H 0.1108 -0.4021 0.2333 0.146 Uiso 1 1 calc R . .
H16B H 0.1662 -0.4000 0.1361 0.146 Uiso 1 1 calc R . .
H16C H 0.0634 -0.3281 0.1490 0.146 Uiso 1 1 calc R . .
C17 C 0.6499(4) 0.0860(4) 0.1741(3) 0.0379(11) Uani 1 1 d . . .
C18 C 0.7599(4) 0.0727(4) 0.1939(3) 0.0418(12) Uani 1 1 d . . .
C19 C 0.7904(4) 0.1151(4) 0.2589(3) 0.0457(13) Uani 1 1 d . . .
H19A H 0.7410 0.1494 0.2936 0.055 Uiso 1 1 calc R . .
C20 C 0.8928(5) 0.1069(6) 0.2727(4) 0.0590(16) Uani 1 1 d . . .
H20A H 0.905(4) 0.143(5) 0.314(4) 0.060(18) Uiso 1 1 d . . .
C21 C 0.9680(5) 0.0544(5) 0.2253(5) 0.0638(17) Uani 1 1 d . . .
C22 C 0.9369(5) 0.0109(6) 0.1614(5) 0.075(2) Uani 1 1 d . . .
H22A H 0.9863 -0.0255 0.1283 0.091 Uiso 1 1 calc R . .
C23 C 0.8351(5) 0.0202(5) 0.1458(4) 0.0629(17) Uani 1 1 d . . .
H23A H 0.8163 -0.0094 0.1019 0.075 Uiso 1 1 calc R . .
C24 C 1.0805(5) 0.0415(7) 0.2435(6) 0.096(3) Uani 1 1 d . . .
H24A H 1.0878 0.0763 0.2900 0.144 Uiso 1 1 calc R . .
H24B H 1.1227 0.0722 0.1894 0.144 Uiso 1 1 calc R . .
H24C H 1.1025 -0.0320 0.2627 0.144 Uiso 1 1 calc R . .
C25 C 0.6731(4) -0.0818(4) 0.4307(3) 0.0357(11) Uani 1 1 d . . .
C26 C 0.7831(4) -0.1129(4) 0.4461(3) 0.0392(12) Uani 1 1 d . . .
C27 C 0.8493(4) -0.1615(4) 0.3858(4) 0.0500(14) Uani 1 1 d . . .
H27A H 0.813(4) -0.187(4) 0.338(4) 0.064(17) Uiso 1 1 d . . .
C28 C 0.9523(5) -0.1889(5) 0.3994(4) 0.0604(16) Uani 1 1 d . . .
H28A H 1.005(5) -0.234(5) 0.366(4) 0.072(19) Uiso 1 1 d . . .
C29 C 0.9943(5) -0.1690(6) 0.4705(4) 0.0650(17) Uani 1 1 d . . .
C30 C 0.9290(5) -0.1174(7) 0.5281(4) 0.079(2) Uani 1 1 d . . .
H30A H 0.9554 -0.1001 0.5753 0.095 Uiso 1 1 calc R . .
C31 C 0.8248(5) -0.0914(5) 0.5155(4) 0.0609(16) Uani 1 1 d . . .
H31A H 0.7821 -0.0585 0.5557 0.073 Uiso 1 1 calc R . .
C32 C 1.1067(5) -0.1993(7) 0.4840(5) 0.094(3) Uani 1 1 d . . .
H32A H 1.1390 -0.2346 0.4384 0.140 Uiso 1 1 calc R . .
H32B H 1.1119 -0.2456 0.5425 0.140 Uiso 1 1 calc R . .
H32C H 1.1409 -0.1372 0.4796 0.140 Uiso 1 1 calc R . .
C33 C 0.5758(4) 0.1951(4) 0.4724(3) 0.0401(12) Uani 1 1 d . . .
C34 C 0.6066(4) 0.3051(4) 0.4572(3) 0.0379(11) Uani 1 1 d . . .
C35 C 0.6334(5) 0.3637(4) 0.3712(4) 0.0605(17) Uani 1 1 d . . .
H35A H 0.6330 0.3342 0.3222 0.073 Uiso 1 1 calc R . .
C36 C 0.6610(6) 0.4658(5) 0.3564(4) 0.0623(17) Uani 1 1 d . . .
H36A H 0.633(8) 0.548(9) 0.283(7) 0.19(4) Uiso 1 1 d . . .
C37 C 0.6647(4) 0.5117(4) 0.4274(4) 0.0483(13) Uani 1 1 d . . .
C38 C 0.6366(5) 0.4524(4) 0.5132(4) 0.0548(15) Uani 1 1 d . . .
H38A H 0.6363 0.4817 0.5623 0.066 Uiso 1 1 calc R . .
C39 C 0.6090(5) 0.3510(4) 0.5279(4) 0.0473(13) Uani 1 1 d . . .
H39A H 0.586(4) 0.313(4) 0.589(4) 0.045(14) Uiso 1 1 d . . .
C40 C 0.6940(5) 0.6232(5) 0.4102(5) 0.0702(19) Uani 1 1 d . . .
H40A H 0.7105 0.6505 0.3465 0.105 Uiso 1 1 calc R . .
H40B H 0.7534 0.6238 0.4408 0.105 Uiso 1 1 calc R . .
H40C H 0.6367 0.6662 0.4322 0.105 Uiso 1 1 calc R . .
C41 C 0.6010(5) 0.3534(5) 0.1189(4) 0.0559(15) Uani 1 1 d . . .
H41A H 0.5986 0.3252 0.1808 0.067 Uiso 1 1 calc R . .
C42 C 0.6529(6) 0.4431(6) 0.0815(6) 0.0698(19) Uani 1 1 d . . .
H42A H 0.680(4) 0.475(4) 0.117(4) 0.052(17) Uiso 1 1 d . . .
C43 C 0.6571(5) 0.4860(5) -0.0081(5) 0.0650(17) Uani 1 1 d . . .
H43A H 0.6919 0.5460 -0.0336 0.078 Uiso 1 1 calc R . .
C44 C 0.6082(4) 0.4392(4) -0.0621(4) 0.0537(15) Uani 1 1 d . . .
C45 C 0.6063(5) 0.4784(5) -0.1563(4) 0.0650(18) Uani 1 1 d . . .
H45A H 0.6389 0.5390 -0.1849 0.078 Uiso 1 1 calc R . .
C46 C 0.5593(5) 0.4313(5) -0.2052(4) 0.0644(18) Uani 1 1 d . . .
H46A H 0.5590 0.4602 -0.2668 0.077 Uiso 1 1 calc R . .
C47 C 0.5088(4) 0.3362(4) -0.1647(3) 0.0487(14) Uani 1 1 d . . .
C48 C 0.4613(5) 0.2791(5) -0.2126(4) 0.0539(15) Uani 1 1 d . . .
H48A H 0.4603 0.3027 -0.2746 0.065 Uiso 1 1 calc R . .
C49 C 0.4184(4) 0.1916(5) -0.1687(4) 0.0514(14) Uani 1 1 d . . .
H49A H 0.3866 0.1541 -0.2000 0.062 Uiso 1 1 calc R . .
C50 C 0.4207(4) 0.1557(4) -0.0753(3) 0.0449(13) Uani 1 1 d . . .
H50A H 0.3916 0.0934 -0.0458 0.054 Uiso 1 1 calc R . .
C51 C 0.5081(4) 0.2965(4) -0.0714(3) 0.0400(12) Uani 1 1 d . . .
C52 C 0.5586(4) 0.3486(4) -0.0196(3) 0.0417(12) Uani 1 1 d . . .
C53 C -0.0987(9) 0.5739(13) 0.0626(12) 0.060(4) Uani 0.50 1 d P . .
C54 C -0.0430(7) 0.4903(10) 0.0340(7) 0.045(3) Uani 0.50 1 d P . .
H54A H 0.0001 0.5150 -0.0212 0.067 Uiso 0.50 1 d PR . .
H54B H -0.0002 0.4527 0.0798 0.067 Uiso 0.50 1 d PR . .
H54C H -0.0904 0.4444 0.0246 0.067 Uiso 0.50 1 d PR . .

loop_
_atom_site_aniso_label
_atom_site_aniso_U_11
_atom_site_aniso_U_22
_atom_site_aniso_U_33
_atom_site_aniso_U_23
_atom_site_aniso_U_13
_atom_site_aniso_U_12
Tb1 0.03965(14) 0.03193(13) 0.02091(11) -0.00587(8) -0.00454(8) -0.00380(9)
Zn1 0.0482(3) 0.0386(3) 0.0287(3) -0.0059(2) -0.0049(2) -0.0073(3)
N1 0.050(3) 0.041(2) 0.043(3) -0.011(2) -0.005(2) -0.006(2)
N2 0.051(3) 0.042(2) 0.029(2) -0.0061(18) -0.0028(18) -0.006(2)
O1 0.069(3) 0.055(2) 0.037(2) -0.0055(17) -0.0107(18) 0.024(2)
O2 0.057(2) 0.052(2) 0.0316(19) -0.0056(16) -0.0029(16) 0.0027(19)
O3 0.067(2) 0.053(2) 0.033(2) -0.0079(16) -0.0150(17) -0.019(2)
O4 0.075(3) 0.047(2) 0.0316(19) -0.0048(16) -0.0076(17) -0.022(2)
O5 0.0416(19) 0.046(2) 0.0322(18) -0.0039(15) -0.0023(15) -0.0002(17)
O6 0.063(2) 0.071(3) 0.037(2) -0.0146(18) -0.0097(18) -0.012(2)
O7 0.0441(19) 0.0423(19) 0.0313(18) -0.0108(15) 0.0006(15) -0.0001(17)
O8 0.046(2) 0.051(2) 0.0310(19) -0.0076(15) -0.0060(15) 0.0019(17)
O9 0.071(3) 0.0373(19) 0.0317(19) -0.0039(15) -0.0089(17) -0.0122(18)
O10 0.077(3) 0.044(2) 0.0291(19) -0.0066(15) -0.0084(17) -0.021(2)
O11 0.121(10) 0.141(11) 0.078(8) -0.059(8) -0.030(7) 0.092(9)
O12 0.117(11) 0.111(10) 0.217(17) -0.090(11) -0.036(11) -0.002(9)
C1 0.041(3) 0.034(3) 0.044(3) -0.011(2) -0.002(2) -0.002(2)
C2 0.042(3) 0.038(3) 0.038(3) -0.002(2) 0.000(2) -0.005(2)
C3 0.057(4) 0.058(4) 0.055(4) -0.010(3) -0.016(3) -0.004(3)
C4 0.056(4) 0.070(5) 0.088(6) -0.010(4) -0.022(4) 0.009(4)
C5 0.067(5) 0.066(4) 0.079(5) -0.004(4) 0.017(4) 0.015(4)
C6 0.090(5) 0.081(5) 0.057(4) -0.027(4) 0.002(4) 0.032(4)
C7 0.076(4) 0.064(4) 0.050(4) -0.015(3) -0.004(3) 0.014(4)
C8 0.087(6) 0.111(7) 0.134(8) -0.017(6) 0.019(6) 0.041(5)
C9 0.042(3) 0.043(3) 0.029(3) -0.012(2) -0.001(2) -0.003(2)
C10 0.034(3) 0.041(3) 0.035(3) -0.013(2) -0.002(2) -0.006(2)
C11 0.054(3) 0.050(3) 0.038(3) -0.006(2) 0.001(2) -0.008(3)
C12 0.058(4) 0.050(4) 0.060(4) -0.005(3) 0.007(3) -0.023(3)
C13 0.064(4) 0.064(4) 0.068(4) -0.026(3) 0.002(3) -0.025(3)
C14 0.066(4) 0.064(4) 0.053(4) -0.022(3) -0.011(3) -0.024(3)
C15 0.052(3) 0.051(3) 0.034(3) -0.010(2) -0.002(2) -0.013(3)
C16 0.083(5) 0.093(6) 0.129(7) -0.038(5) -0.003(5) -0.053(5)
C17 0.049(3) 0.033(3) 0.031(3) -0.002(2) -0.004(2) -0.010(2)
C18 0.045(3) 0.043(3) 0.034(3) -0.003(2) -0.003(2) -0.005(3)
C19 0.041(3) 0.053(3) 0.043(3) -0.013(2) -0.005(2) 0.000(3)
C20 0.053(4) 0.073(4) 0.056(4) -0.023(3) -0.008(3) -0.005(3)
C21 0.046(4) 0.064(4) 0.078(5) -0.011(3) -0.004(3) -0.003(3)
C22 0.058(4) 0.071(5) 0.099(6) -0.039(4) 0.009(4) 0.006(4)
C23 0.057(4) 0.074(4) 0.066(4) -0.040(3) 0.004(3) -0.003(3)
C24 0.044(4) 0.114(7) 0.123(7) -0.016(5) -0.010(4) 0.001(4)
C25 0.046(3) 0.027(2) 0.032(3) -0.0042(19) 0.000(2) -0.004(2)
C26 0.044(3) 0.040(3) 0.031(3) -0.004(2) -0.001(2) -0.007(2)
C27 0.051(3) 0.049(3) 0.049(3) -0.013(3) -0.003(3) 0.001(3)
C28 0.048(4) 0.070(4) 0.058(4) -0.014(3) 0.000(3) 0.004(3)
C29 0.043(3) 0.089(5) 0.058(4) -0.011(3) -0.006(3) 0.001(3)
C30 0.047(4) 0.141(7) 0.058(4) -0.036(4) -0.013(3) -0.011(4)
C31 0.050(3) 0.087(5) 0.048(3) -0.025(3) 0.002(3) -0.003(3)
C32 0.052(4) 0.147(8) 0.079(5) -0.021(5) -0.014(4) 0.003(5)
C33 0.055(3) 0.035(3) 0.032(3) -0.006(2) -0.006(2) -0.009(2)
C34 0.045(3) 0.036(3) 0.033(3) -0.004(2) -0.010(2) -0.008(2)
C35 0.111(5) 0.048(3) 0.028(3) -0.010(2) -0.009(3) -0.025(3)
C36 0.096(5) 0.042(3) 0.048(4) 0.000(3) -0.009(3) -0.028(3)
C37 0.056(3) 0.039(3) 0.053(3) -0.007(2) -0.016(3) -0.011(3)
C38 0.083(4) 0.045(3) 0.044(3) -0.018(3) -0.016(3) -0.009(3)
C39 0.069(4) 0.042(3) 0.032(3) -0.009(2) -0.004(3) -0.012(3)
C40 0.084(5) 0.042(3) 0.088(5) -0.007(3) -0.029(4) -0.017(3)
C41 0.064(4) 0.057(4) 0.054(4) -0.021(3) -0.013(3) -0.011(3)
C42 0.071(5) 0.061(4) 0.089(6) -0.032(4) -0.014(4) -0.015(4)
C43 0.063(4) 0.049(4) 0.084(5) -0.019(3) 0.002(3) -0.015(3)
C44 0.054(3) 0.041(3) 0.061(4) -0.011(3) 0.011(3) -0.005(3)
C45 0.076(4) 0.044(3) 0.063(4) -0.002(3) 0.017(3) -0.012(3)
C46 0.085(5) 0.052(4) 0.043(3) 0.003(3) 0.010(3) -0.002(4)
C47 0.056(3) 0.047(3) 0.035(3) -0.004(2) 0.004(2) 0.005(3)
C48 0.061(4) 0.065(4) 0.030(3) -0.011(3) -0.006(3) 0.017(3)
C49 0.051(3) 0.068(4) 0.040(3) -0.021(3) -0.011(2) 0.005(3)
C50 0.053(3) 0.045(3) 0.039(3) -0.013(2) -0.006(2) -0.006(3)
C51 0.047(3) 0.037(3) 0.032(3) -0.006(2) 0.002(2) -0.002(2)
C52 0.048(3) 0.032(3) 0.041(3) -0.007(2) 0.001(2) 0.001(2)
C53 0.021(6) 0.086(11) 0.089(11) -0.054(9) -0.004(6) 0.004(7)
C54 0.021(5) 0.083(8) 0.047(6) -0.039(6) -0.010(4) -0.015(5)

loop_
_atom_type_symbol
_atom_type_description
_atom_type_scat_dispersion_real
_atom_type_scat_dispersion_imag
_atom_type_scat_source
C C 0.0033 0.0016 'International Tables Vol C Tables 4.2.6.8 and 6.1.1.4'
H H 0.0000 0.0000 'International Tables Vol C Tables 4.2.6.8 and 6.1.1.4'
N N 0.0061 0.0033 'International Tables Vol C Tables 4.2.6.8 and 6.1.1.4'
O O 0.0106 0.0060 'International Tables Vol C Tables 4.2.6.8 and 6.1.1.4'
Zn Zn 0.2839 1.4301 'International Tables Vol C Tables 4.2.6.8 and 6.1.1.4'
Tb Tb -0.1723 4.1537 'International Tables Vol C Tables 4.2.6.8 and 6.1.1.4'

loop_
_geom_angle_atom_site_label_1
_geom_angle_atom_site_label_2
_geom_angle_atom_site_label_3
_geom_angle
_geom_angle_site_symmetry_1
_geom_angle_site_symmetry_3
_geom_angle_publ_flag
O1 Tb1 O3 78.18(14) . . ?
O1 Tb1 O10 78.92(14) . . ?
O3 Tb1 O10 149.09(12) . . ?
O1 Tb1 O7 81.66(12) . 2_656 ?
O3 Tb1 O7 118.95(13) . 2_656 ?
O10 Tb1 O7 77.57(12) . 2_656 ?
O1 Tb1 O9 125.74(14) . . ?
O3 Tb1 O9 73.20(12) . . ?
O10 Tb1 O9 137.63(12) . . ?
O7 Tb1 O9 73.74(12) 2_656 . ?
O1 Tb1 O8 151.23(13) . . ?
O3 Tb1 O8 94.90(13) . . ?
O10 Tb1 O8 95.24(13) . . ?
O7 Tb1 O8 124.97(11) 2_656 . ?
O9 Tb1 O8 77.06(13) . . ?
O1 Tb1 O5 76.87(12) . . ?
O3 Tb1 O5 79.57(12) . . ?
O10 Tb1 O5 75.21(12) . . ?
O7 Tb1 O5 147.98(12) 2_656 . ?
O9 Tb1 O5 138.28(12) . . ?
O8 Tb1 O5 74.40(11) . . ?
O1 Tb1 O7 144.79(12) . . ?
O3 Tb1 O7 136.59(12) . . ?
O10 Tb1 O7 70.17(12) . . ?
O7 Tb1 O7 75.71(12) 2_656 . ?
O9 Tb1 O7 72.95(12) . . ?
O8 Tb1 O7 51.36(10) . . ?
O5 Tb1 O7 109.85(11) . . ?
O1 Tb1 C25 156.95(14) . . ?
O3 Tb1 C25 118.19(14) . . ?
O10 Tb1 C25 79.55(14) . . ?
O7 Tb1 C25 101.64(13) 2_656 . ?
O9 Tb1 C25 76.51(13) . . ?
O8 Tb1 C25 25.49(12) . . ?
O5 Tb1 C25 89.73(12) . . ?
O7 Tb1 C25 26.24(11) . . ?
O1 Tb1 Tb1 117.05(9) . 2_656 ?
O3 Tb1 Tb1 140.66(9) . 2_656 ?
O10 Tb1 Tb1 69.23(9) . 2_656 ?
O7 Tb1 Tb1 40.01(8) 2_656 2_656 ?
O9 Tb1 Tb1 68.71(9) . 2_656 ?
O8 Tb1 Tb1 86.03(8) . 2_656 ?
O5 Tb1 Tb1 137.37(8) . 2_656 ?
O7 Tb1 Tb1 35.69(7) . 2_656 ?
C25 Tb1 Tb1 61.73(10) . 2_656 ?
O4 Zn1 O2 94.57(16) . . ?
O4 Zn1 N2 90.40(15) . . ?
O2 Zn1 N2 105.24(15) . . ?
O4 Zn1 N1 166.82(15) . . ?
O2 Zn1 N1 89.75(15) . . ?
N2 Zn1 N1 76.45(16) . . ?
O4 Zn1 O6 94.24(16) . . ?
O2 Zn1 O6 159.22(14) . . ?
N2 Zn1 O6 93.47(15) . . ?
N1 Zn1 O6 85.88(15) . . ?
O4 Zn1 O5 104.39(14) . . ?
O2 Zn1 O5 101.77(13) . . ?
N2 Zn1 O5 147.96(14) . . ?
N1 Zn1 O5 86.85(14) . . ?
O6 Zn1 O5 57.75(12) . . ?
O4 Zn1 C17 104.58(16) . . ?
O2 Zn1 C17 130.53(15) . . ?
N2 Zn1 C17 119.49(16) . . ?
N1 Zn1 C17 81.72(16) . . ?
O6 Zn1 C17 28.70(14) . . ?
O5 Zn1 C17 29.58(13) . . ?
C41 N1 C52 118.2(5) . . ?
C41 N1 Zn1 128.4(4) . . ?
C52 N1 Zn1 113.4(3) . . ?
C50 N2 C51 118.5(4) . . ?
C50 N2 Zn1 126.7(4) . . ?
C51 N2 Zn1 114.8(3) . . ?
C1 O1 Tb1 152.9(3) . . ?
C1 O2 Zn1 126.0(3) . . ?
C9 O3 Tb1 156.1(3) . . ?
C9 O4 Zn1 125.3(3) . . ?
C17 O5 Zn1 88.4(3) . . ?
C17 O5 Tb1 137.2(3) . . ?
Zn1 O5 Tb1 112.23(14) . . ?
C17 O6 Zn1 91.9(3) . . ?
C25 O7 Tb1 164.1(3) . 2_656 ?
C25 O7 Tb1 88.9(3) . . ?
Tb1 O7 Tb1 104.29(12) 2_656 . ?
C25 O8 Tb1 98.3(3) . . ?
C33 O9 Tb1 137.3(3) 2_656 . ?
C33 O10 Tb1 137.8(3) . . ?
O1 C1 O2 124.3(5) . . ?
O1 C1 C2 117.1(4) . . ?
O2 C1 C2 118.5(4) . . ?
C7 C2 C3 118.4(6) . . ?
C7 C2 C1 120.0(5) . . ?
C3 C2 C1 121.5(5) . . ?
C2 C3 C4 119.3(6) . . ?
C5 C4 C3 121.7(7) . . ?
C6 C5 C4 118.1(7) . . ?
C6 C5 C8 121.3(8) . . ?
C4 C5 C8 120.6(8) . . ?
C5 C6 C7 121.9(7) . . ?
C6 C7 C2 120.4(6) . . ?
O3 C9 O4 124.5(5) . . ?
O3 C9 C10 119.3(4) . . ?
O4 C9 C10 116.2(4) . . ?
C15 C10 C11 118.0(5) . . ?
C15 C10 C9 121.6(4) . . ?
C11 C10 C9 120.4(4) . . ?
C12 C11 C10 120.0(5) . . ?
C11 C12 C13 122.0(6) . . ?
C12 C13 C14 117.7(6) . . ?
C12 C13 C16 121.1(6) . . ?
C14 C13 C16 121.1(6) . . ?
C13 C14 C15 121.2(5) . . ?
C10 C15 C14 121.1(5) . . ?
O6 C17 O5 119.7(5) . . ?
O6 C17 C18 119.3(5) . . ?
O5 C17 C18 120.8(4) . . ?
O6 C17 Zn1 59.4(3) . . ?
O5 C17 Zn1 62.0(3) . . ?
C18 C17 Zn1 163.5(3) . . ?
C23 C18 C19 117.9(5) . . ?
C23 C18 C17 120.7(5) . . ?
C19 C18 C17 121.3(5) . . ?
C20 C19 C18 120.4(5) . . ?
C19 C20 C21 121.9(6) . . ?
C22 C21 C20 117.5(6) . . ?
C22 C21 C24 120.8(7) . . ?
C20 C21 C24 121.7(7) . . ?
C21 C22 C23 121.2(6) . . ?
C22 C23 C18 121.0(6) . . ?
O8 C25 O7 119.8(4) . . ?
O8 C25 C26 121.1(4) . . ?
O7 C25 C26 119.0(4) . . ?
O8 C25 Tb1 56.2(2) . . ?
O7 C25 Tb1 64.8(2) . . ?
C26 C25 Tb1 164.3(3) . . ?
C31 C26 C27 118.0(5) . . ?
C31 C26 C25 122.0(5) . . ?
C27 C26 C25 120.0(5) . . ?
C28 C27 C26 120.0(6) . . ?
C29 C28 C27 122.1(6) . . ?
C28 C29 C30 117.4(6) . . ?
C28 C29 C32 121.3(6) . . ?
C30 C29 C32 121.2(6) . . ?
C29 C30 C31 120.4(6) . . ?
C26 C31 C30 121.9(6) . . ?
O9 C33 O10 125.5(5) 2_656 . ?
O9 C33 C34 117.7(4) 2_656 . ?
O10 C33 C34 116.8(4) . . ?
C39 C34 C35 117.7(5) . . ?
C39 C34 C33 121.5(4) . . ?
C35 C34 C33 120.8(4) . . ?
C34 C35 C36 121.1(5) . . ?
C37 C36 C35 121.2(5) . . ?
C38 C37 C36 117.0(5) . . ?
C38 C37 C40 122.4(5) . . ?
C36 C37 C40 120.6(5) . . ?
C39 C38 C37 121.8(5) . . ?
C34 C39 C38 121.1(5) . . ?
N1 C41 C42 122.6(6) . . ?
C43 C42 C41 119.9(7) . . ?
C42 C43 C44 119.2(6) . . ?
C52 C44 C43 117.3(6) . . ?
C52 C44 C45 118.7(6) . . ?
C43 C44 C45 124.0(6) . . ?
C46 C45 C44 122.1(6) . . ?
C45 C46 C47 121.4(6) . . ?
C51 C47 C48 117.4(5) . . ?
C51 C47 C46 117.8(6) . . ?
C48 C47 C46 124.7(5) . . ?
C49 C48 C47 119.8(5) . . ?
C48 C49 C50 120.0(6) . . ?
N2 C50 C49 122.3(5) . . ?
N2 C51 C47 122.0(5) . . ?
N2 C51 C52 117.9(4) . . ?
C47 C51 C52 120.1(5) . . ?
N1 C52 C44 122.7(5) . . ?
N1 C52 C51 117.4(4) . . ?
C44 C52 C51 120.0(5) . . ?
O11 C53 O12 124.8(15) . . ?
O11 C53 C54 118.6(14) . . ?
O12 C53 C54 116.4(17) . . ?
C53 C54 C54 119.4(15) . 2_565 ?

loop_
_geom_bond_atom_site_label_1
_geom_bond_atom_site_label_2
_geom_bond_distance
_geom_bond_site_symmetry_2
_geom_bond_publ_flag
Tb1 O1 2.314(4) . ?
Tb1 O3 2.316(3) . ?
Tb1 O10 2.338(3) . ?
Tb1 O7 2.359(3) 2_656 ?
Tb1 O9 2.383(3) . ?
Tb1 O8 2.412(3) . ?
Tb1 O5 2.420(3) . ?
Tb1 O7 2.599(3) . ?
Tb1 C25 2.871(5) . ?
Tb1 Tb1 3.9176(10) 2_656 ?
Zn1 O4 1.991(4) . ?
Zn1 O2 2.028(4) . ?
Zn1 N2 2.149(4) . ?
Zn1 N1 2.201(4) . ?
Zn1 O6 2.226(4) . ?
Zn1 O5 2.283(3) . ?
Zn1 C17 2.585(5) . ?
N1 C41 1.315(7) . ?
N1 C52 1.354(6) . ?
N2 C50 1.322(6) . ?
N2 C51 1.356(6) . ?
O1 C1 1.249(6) . ?
O2 C1 1.273(6) . ?
O3 C9 1.235(6) . ?
O4 C9 1.251(6) . ?
O5 C17 1.277(6) . ?
O6 C17 1.242(6) . ?
O7 C25 1.270(5) . ?
O7 Tb1 2.359(3) 2_656 ?
O8 C25 1.249(6) . ?
O9 C33 1.255(5) 2_656 ?
O10 C33 1.256(6) . ?
O11 C53 1.197(18) . ?
O12 C53 1.245(19) . ?
C1 C2 1.480(7) . ?
C2 C7 1.382(8) . ?
C2 C3 1.388(8) . ?
C3 C4 1.400(9) . ?
C4 C5 1.366(11) . ?
C5 C6 1.358(10) . ?
C5 C8 1.523(10) . ?
C6 C7 1.379(9) . ?
C9 C10 1.486(7) . ?
C10 C15 1.373(7) . ?
C10 C11 1.400(7) . ?
C11 C12 1.373(8) . ?
C12 C13 1.373(9) . ?
C13 C14 1.380(8) . ?
C13 C16 1.501(9) . ?
C14 C15 1.381(8) . ?
C17 C18 1.485(7) . ?
C18 C23 1.375(8) . ?
C18 C19 1.382(7) . ?
C19 C20 1.366(8) . ?
C20 C21 1.369(9) . ?
C21 C22 1.378(10) . ?
C21 C24 1.511(9) . ?
C22 C23 1.366(9) . ?
C25 C26 1.478(7) . ?
C26 C31 1.362(8) . ?
C26 C27 1.404(7) . ?
C27 C28 1.377(8) . ?
C28 C29 1.379(9) . ?
C29 C30 1.392(9) . ?
C29 C32 1.499(8) . ?
C30 C31 1.388(8) . ?
C33 O9 1.255(5) 2_656 ?
C33 C34 1.501(7) . ?
C34 C39 1.376(7) . ?
C34 C35 1.379(7) . ?
C35 C36 1.389(8) . ?
C36 C37 1.382(8) . ?
C37 C38 1.383(7) . ?
C37 C40 1.511(8) . ?
C38 C39 1.379(8) . ?
C41 C42 1.388(9) . ?
C42 C43 1.350(9) . ?
C43 C44 1.402(9) . ?
C44 C52 1.395(7) . ?
C44 C45 1.416(9) . ?
C45 C46 1.330(9) . ?
C46 C47 1.444(8) . ?
C47 C51 1.399(7) . ?
C47 C48 1.413(8) . ?
C48 C49 1.325(8) . ?
C49 C50 1.401(7) . ?
C51 C52 1.434(7) . ?
C53 C54 1.379(17) . ?
C54 C54 1.429(19) 2_565 ?
